data_4029301
loop_
_publ_author_name
'Gao, Hong'
'Sun, Jing'
'Yan, Chao-Guo'

_publ_section_title
;
 Selective Synthesis of Functionalized Spiro[indoline-3,2'-pyridines] and
 Spiro[indoline-3,4'-pyridines] by Lewis Acid Catalyzed Reactions of
 Acetylenedicarboxylate, Arylamines, and Isatins.
;
_journal_issue 9
_journal_name_full 'The Journal of organic chemistry'
_journal_page_first 4131
_journal_page_last 4136
_journal_paper_doi 10.1021/jo500144z
_journal_volume 79
_journal_year 2014
_chemical_formula_moiety 'C27 H24 N2 O10'
_chemical_formula_sum 'C27 H24 N2 O10'
_chemical_formula_weight 536.48
_chemical_name_systematic
; 
 ? 
;
_space_group_IT_number 2
_symmetry_cell_setting triclinic
_symmetry_space_group_name_Hall '-P 1'
_symmetry_space_group_name_H-M 'P -1'
_atom_sites_solution_hydrogens geom
_atom_sites_solution_primary direct
_atom_sites_solution_secondary difmap
_audit_creation_method SHELXL-97
_cell_angle_alpha 113.393(5)
_cell_angle_beta 92.165(5)
_cell_angle_gamma 102.263(4)
_cell_formula_units_Z 2
_cell_length_a 11.2385(18)
_cell_length_b 11.2780(19)
_cell_length_c 11.737(2)
_cell_measurement_reflns_used 9283
_cell_measurement_temperature 296(2)
_cell_measurement_theta_max 27.43
_cell_measurement_theta_min 2.40
_cell_volume 1321.8(4)
_computing_cell_refinement 'Bruker SMART'
_computing_data_collection 'Bruker SMART'
_computing_data_reduction 'Bruker SAINT'
_computing_molecular_graphics 'Bruker SHELXTL'
_computing_publication_material 'Bruker SHELXTL'
_computing_structure_refinement 'SHELXL-97 (Sheldrick, 1997)'
_computing_structure_solution 'SHELXS-97 (Sheldrick, 1990)'
_diffrn_ambient_temperature 296(2)
_diffrn_measured_fraction_theta_full 0.979
_diffrn_measured_fraction_theta_max 0.979
_diffrn_measurement_device_type 'CCD area detector'
_diffrn_measurement_method 'phi and omega scans'
_diffrn_radiation_monochromator graphite
_diffrn_radiation_source 'fine-focus sealed tube'
_diffrn_radiation_type MoK\a
_diffrn_radiation_wavelength 0.71073
_diffrn_reflns_av_R_equivalents 0.0639
_diffrn_reflns_av_sigmaI/netI 0.0598
_diffrn_reflns_limit_h_max 13
_diffrn_reflns_limit_h_min -14
_diffrn_reflns_limit_k_max 14
_diffrn_reflns_limit_k_min -14
_diffrn_reflns_limit_l_max 15
_diffrn_reflns_limit_l_min -15
_diffrn_reflns_number 21213
_diffrn_reflns_theta_full 27.68
_diffrn_reflns_theta_max 27.68
_diffrn_reflns_theta_min 1.87
_exptl_absorpt_coefficient_mu 0.104
_exptl_absorpt_correction_T_max 0.981
_exptl_absorpt_correction_T_min 0.973
_exptl_absorpt_correction_type multi-scan
_exptl_absorpt_process_details sadabs
_exptl_crystal_density_diffrn 1.348
_exptl_crystal_density_method 'not measured'
_exptl_crystal_F_000 560
_exptl_crystal_size_max 0.26
_exptl_crystal_size_mid 0.22
_exptl_crystal_size_min 0.18
_platon_squeeze_details ' '
_refine_diff_density_max 0.743
_refine_diff_density_min -0.369
_refine_diff_density_rms 0.096
_refine_ls_extinction_method none
_refine_ls_goodness_of_fit_ref 1.046
_refine_ls_hydrogen_treatment constr
_refine_ls_matrix_type full
_refine_ls_number_parameters 357
_refine_ls_number_reflns 6073
_refine_ls_number_restraints 0
_refine_ls_restrained_S_all 1.046
_refine_ls_R_factor_all 0.1370
_refine_ls_R_factor_gt 0.1036
_refine_ls_shift/su_max 0.000
_refine_ls_shift/su_mean 0.000
_refine_ls_structure_factor_coef Fsqd
_refine_ls_weighting_details 'calc w=1/[\s^2^(Fo^2^)+(0.1347P)^2^+3.3734P] where P=(Fo^2^+2Fc^2^)/3'
_refine_ls_weighting_scheme calc
_refine_ls_wR_factor_gt 0.2954
_refine_ls_wR_factor_ref 0.3116
_reflns_number_gt 4114
_reflns_number_total 6202
_reflns_threshold_expression >2sigma(I)
_cod_data_source_file jo500144z_si_001.cif
_cod_data_source_block 2b
_cod_depositor_comments 'Adding full bibliography for 4029299--4029301.cif.'
_cod_database_code 4029301

loop_
_symmetry_equiv_pos_as_xyz
'x, y, z'
'-x, -y, -z'

loop_
_atom_site_label
_atom_site_type_symbol
_atom_site_fract_x
_atom_site_fract_y
_atom_site_fract_z
_atom_site_U_iso_or_equiv
_atom_site_adp_type
_atom_site_occupancy
_atom_site_symmetry_multiplicity
_atom_site_calc_flag
_atom_site_refinement_flags
C1 C 0.8898(4) 0.5569(4) 0.3975(4) 0.0341(8) Uani 1 1 d .
C2 C 0.8182(3) 0.5781(4) 0.2932(3) 0.0297(8) Uani 1 1 d .
C3 C 0.8564(3) 0.4813(4) 0.1768(4) 0.0321(8) Uani 1 1 d .
C4 C 0.8239(4) 0.4502(4) 0.0516(4) 0.0409(9) Uani 1 1 d .
H4 H 0.7686 0.4894 0.0274 0.049 Uiso 1 1 calc R
C5 C 0.8759(5) 0.3586(5) -0.0374(4) 0.0502(11) Uani 1 1 d .
H5 H 0.8540 0.3349 -0.1222 0.060 Uiso 1 1 calc R
C6 C 0.9596(5) 0.3029(5) -0.0004(5) 0.0547(12) Uani 1 1 d .
H6 H 0.9949 0.2436 -0.0609 0.066 Uiso 1 1 calc R
C7 C 0.9921(4) 0.3333(5) 0.1246(5) 0.0463(11) Uani 1 1 d .
H7 H 1.0485 0.2954 0.1490 0.056 Uiso 1 1 calc R
C8 C 0.9386(4) 0.4213(4) 0.2116(4) 0.0351(9) Uani 1 1 d .
C9 C 0.6808(4) 0.5442(4) 0.2987(4) 0.0314(8) Uani 1 1 d .
C10 C 0.6275(4) 0.4236(4) 0.3184(4) 0.0404(9) Uani 1 1 d .
C11 C 0.4428(6) 0.2965(6) 0.3473(7) 0.0731(17) Uani 1 1 d .
H11A H 0.4221 0.2293 0.2629 0.110 Uiso 1 1 calc R
H11B H 0.3688 0.3119 0.3824 0.110 Uiso 1 1 calc R
H11C H 0.4893 0.2671 0.3966 0.110 Uiso 1 1 calc R
C12 C 0.6065(3) 0.6125(4) 0.2721(4) 0.0328(8) Uani 1 1 d .
C13 C 0.4673(4) 0.5719(4) 0.2564(4) 0.0385(9) Uani 1 1 d .
C14 C 0.2919(6) 0.6080(10) 0.3551(7) 0.096(3) Uani 1 1 d .
H14A H 0.2544 0.5842 0.2716 0.145 Uiso 1 1 calc R
H14B H 0.2681 0.6848 0.4123 0.145 Uiso 1 1 calc R
H14C H 0.2652 0.5349 0.3781 0.145 Uiso 1 1 calc R
C15 C 0.8580(3) 0.7203(4) 0.3048(3) 0.0304(8) Uani 1 1 d .
C16 C 0.9913(4) 0.7855(4) 0.3339(4) 0.0350(9) Uani 1 1 d .
C17 C 1.1433(5) 0.9782(6) 0.3582(6) 0.0614(14) Uani 1 1 d .
H17A H 1.1914 0.9599 0.4158 0.092 Uiso 1 1 calc R
H17B H 1.1498 1.0723 0.3902 0.092 Uiso 1 1 calc R
H17C H 1.1731 0.9489 0.2785 0.092 Uiso 1 1 calc R
C18 C 0.7771(3) 0.7793(4) 0.2738(3) 0.0305(8) Uani 1 1 d .
C19 C 0.8139(4) 0.9048(4) 0.2514(4) 0.0363(9) Uani 1 1 d .
C20 C 0.8384(7) 1.1373(5) 0.3372(6) 0.0702(17) Uani 1 1 d .
H20A H 0.9222 1.1560 0.3217 0.105 Uiso 1 1 calc R
H20B H 0.8278 1.2081 0.4125 0.105 Uiso 1 1 calc R
H20C H 0.7848 1.1302 0.2679 0.105 Uiso 1 1 calc R
C21 C 0.5690(4) 0.7895(4) 0.2144(4) 0.0347(9) Uani 1 1 d .
C22 C 0.5283(4) 0.8883(4) 0.3053(4) 0.0414(10) Uani 1 1 d .
H22 H 0.5536 0.9133 0.3898 0.050 Uiso 1 1 calc R
C23 C 0.4494(4) 0.9499(5) 0.2694(5) 0.0481(11) Uani 1 1 d .
H23 H 0.4225 1.0178 0.3299 0.058 Uiso 1 1 calc R
C24 C 0.4103(4) 0.9110(5) 0.1440(5) 0.0439(10) Uani 1 1 d .
C25 C 0.4506(4) 0.8119(5) 0.0539(4) 0.0482(11) Uani 1 1 d .
H25 H 0.4247 0.7863 -0.0305 0.058 Uiso 1 1 calc R
C26 C 0.5301(4) 0.7501(5) 0.0894(4) 0.0450(10) Uani 1 1 d .
H26 H 0.5571 0.6823 0.0288 0.054 Uiso 1 1 calc R
C27 C 0.2906(6) 0.9452(7) -0.0086(7) 0.082(2) Uani 1 1 d .
H27A H 0.3600 0.9624 -0.0500 0.123 Uiso 1 1 calc R
H27B H 0.2359 0.9989 -0.0121 0.123 Uiso 1 1 calc R
H27C H 0.2481 0.8526 -0.0497 0.123 Uiso 1 1 calc R
N1 N 0.9553(3) 0.4671(4) 0.3423(3) 0.0395(8) Uani 1 1 d .
H1 H 1.0018 0.4411 0.3825 0.047 Uiso 1 1 calc R
N2 N 0.6517(3) 0.7248(3) 0.2511(3) 0.0348(7) Uani 1 1 d .
O1 O 0.8864(3) 0.6132(3) 0.5105(3) 0.0434(7) Uani 1 1 d .
O2 O 0.6791(4) 0.3404(4) 0.3106(5) 0.0723(12) Uani 1 1 d .
O3 O 0.5148(3) 0.4182(4) 0.3474(4) 0.0644(11) Uani 1 1 d .
O4 O 0.4059(3) 0.4925(4) 0.1598(3) 0.0614(10) Uani 1 1 d .
O5 O 0.4250(3) 0.6387(4) 0.3601(3) 0.0516(8) Uani 1 1 d .
O6 O 1.0691(3) 0.7323(4) 0.3479(4) 0.0549(9) Uani 1 1 d .
O7 O 1.0171(3) 0.9086(4) 0.3433(4) 0.0599(10) Uani 1 1 d .
O8 O 0.8368(3) 0.9007(3) 0.1514(3) 0.0506(8) Uani 1 1 d .
O9 O 0.8092(3) 1.0129(3) 0.3512(3) 0.0438(7) Uani 1 1 d .
O10 O 0.3321(4) 0.9777(4) 0.1201(4) 0.0694(11) Uani 1 1 d .

loop_
_atom_site_aniso_label
_atom_site_aniso_U_11
_atom_site_aniso_U_22
_atom_site_aniso_U_33
_atom_site_aniso_U_23
_atom_site_aniso_U_13
_atom_site_aniso_U_12
C1 0.038(2) 0.035(2) 0.035(2) 0.0166(17) 0.0020(16) 0.0170(16)
C2 0.0297(18) 0.0302(19) 0.0335(19) 0.0143(16) 0.0010(14) 0.0146(15)
C3 0.0300(19) 0.0318(19) 0.036(2) 0.0144(17) 0.0038(15) 0.0103(15)
C4 0.042(2) 0.041(2) 0.041(2) 0.0186(19) 0.0044(18) 0.0110(18)
C5 0.058(3) 0.050(3) 0.037(2) 0.013(2) 0.008(2) 0.010(2)
C6 0.056(3) 0.049(3) 0.054(3) 0.009(2) 0.022(2) 0.024(2)
C7 0.043(2) 0.043(2) 0.055(3) 0.017(2) 0.007(2) 0.022(2)
C8 0.033(2) 0.034(2) 0.040(2) 0.0144(18) 0.0054(16) 0.0151(16)
C9 0.035(2) 0.0276(19) 0.0350(19) 0.0130(16) 0.0062(15) 0.0151(15)
C10 0.043(2) 0.036(2) 0.044(2) 0.0162(19) 0.0030(18) 0.0159(18)
C11 0.064(4) 0.059(3) 0.103(5) 0.046(4) 0.016(3) 0.002(3)
C12 0.0307(19) 0.032(2) 0.038(2) 0.0154(17) 0.0042(15) 0.0112(15)
C13 0.034(2) 0.041(2) 0.047(2) 0.021(2) 0.0084(18) 0.0147(18)
C14 0.051(4) 0.164(8) 0.099(5) 0.065(5) 0.037(3) 0.053(4)
C15 0.0319(19) 0.0307(19) 0.0321(19) 0.0131(16) 0.0030(15) 0.0147(15)
C16 0.032(2) 0.041(2) 0.035(2) 0.0170(18) 0.0024(15) 0.0141(17)
C17 0.043(3) 0.064(3) 0.075(4) 0.038(3) -0.002(2) -0.007(2)
C18 0.0311(19) 0.0301(19) 0.0332(19) 0.0133(16) 0.0033(15) 0.0133(15)
C19 0.034(2) 0.037(2) 0.044(2) 0.0212(19) 0.0002(17) 0.0139(17)
C20 0.111(5) 0.027(2) 0.070(4) 0.017(2) -0.002(3) 0.018(3)
C21 0.0299(19) 0.037(2) 0.045(2) 0.0212(18) 0.0001(16) 0.0140(16)
C22 0.041(2) 0.046(2) 0.044(2) 0.021(2) 0.0013(18) 0.0206(19)
C23 0.047(3) 0.046(3) 0.059(3) 0.022(2) 0.006(2) 0.027(2)
C24 0.030(2) 0.045(2) 0.066(3) 0.033(2) -0.0049(19) 0.0092(18)
C25 0.047(3) 0.052(3) 0.046(2) 0.024(2) -0.011(2) 0.010(2)
C26 0.050(3) 0.042(2) 0.043(2) 0.015(2) 0.0001(19) 0.017(2)
C27 0.058(3) 0.110(5) 0.111(5) 0.085(5) -0.016(3) 0.014(3)
N1 0.0432(19) 0.043(2) 0.0401(19) 0.0190(16) 0.0005(15) 0.0236(16)
N2 0.0313(17) 0.0334(17) 0.0469(19) 0.0205(16) 0.0025(14) 0.0155(14)
O1 0.0526(18) 0.0507(18) 0.0349(16) 0.0193(14) 0.0071(13) 0.0258(15)
O2 0.065(2) 0.057(2) 0.127(4) 0.060(2) 0.028(2) 0.0342(19)
O3 0.051(2) 0.056(2) 0.108(3) 0.053(2) 0.028(2) 0.0178(17)
O4 0.0395(18) 0.066(2) 0.059(2) 0.0110(19) -0.0034(16) 0.0048(16)
O5 0.0414(17) 0.071(2) 0.0549(19) 0.0293(18) 0.0173(14) 0.0304(16)
O6 0.0326(16) 0.057(2) 0.079(2) 0.0287(19) -0.0008(15) 0.0200(15)
O7 0.0375(17) 0.051(2) 0.096(3) 0.040(2) -0.0055(17) 0.0049(15)
O8 0.067(2) 0.0480(19) 0.0464(18) 0.0279(15) 0.0103(15) 0.0170(16)
O9 0.0585(19) 0.0304(15) 0.0443(17) 0.0140(13) 0.0052(14) 0.0177(13)
O10 0.061(2) 0.070(2) 0.096(3) 0.049(2) -0.012(2) 0.0314(19)

loop_
_atom_type_symbol
_atom_type_description
_atom_type_scat_dispersion_real
_atom_type_scat_dispersion_imag
_atom_type_scat_source
C C 0.0033 0.0016 'International Tables Vol C Tables 4.2.6.8 and 6.1.1.4'
H H 0.0000 0.0000 'International Tables Vol C Tables 4.2.6.8 and 6.1.1.4'
N N 0.0061 0.0033 'International Tables Vol C Tables 4.2.6.8 and 6.1.1.4'
O O 0.0106 0.0060 'International Tables Vol C Tables 4.2.6.8 and 6.1.1.4'

loop_
_geom_angle_atom_site_label_1
_geom_angle_atom_site_label_2
_geom_angle_atom_site_label_3
_geom_angle
O1 C1 N1 126.3(3)
O1 C1 C2 125.3(3)
N1 C1 C2 108.4(3)
C3 C2 C15 111.3(3)
C3 C2 C9 113.4(3)
C15 C2 C9 108.9(3)
C3 C2 C1 100.5(3)
C15 C2 C1 112.3(3)
C9 C2 C1 110.3(3)
C4 C3 C8 120.2(4)
C4 C3 C2 130.3(3)
C8 C3 C2 109.5(3)
C3 C4 C5 118.4(4)
C3 C4 H4 120.8
C5 C4 H4 120.8
C6 C5 C4 120.4(4)
C6 C5 H5 119.8
C4 C5 H5 119.8
C5 C6 C7 121.4(4)
C5 C6 H6 119.3
C7 C6 H6 119.3
C8 C7 C6 117.9(4)
C8 C7 H7 121.0
C6 C7 H7 121.0
C7 C8 C3 121.7(4)
C7 C8 N1 128.9(4)
C3 C8 N1 109.4(3)
C12 C9 C10 120.1(4)
C12 C9 C2 121.5(3)
C10 C9 C2 118.0(3)
O2 C10 O3 122.7(4)
O2 C10 C9 124.5(4)
O3 C10 C9 112.8(3)
O3 C11 H11A 109.5
O3 C11 H11B 109.5
H11A C11 H11B 109.5
O3 C11 H11C 109.5
H11A C11 H11C 109.5
H11B C11 H11C 109.5
C9 C12 N2 122.4(3)
C9 C12 C13 124.4(4)
N2 C12 C13 113.1(3)
O4 C13 O5 125.7(4)
O4 C13 C12 123.0(4)
O5 C13 C12 111.2(4)
O5 C14 H14A 109.5
O5 C14 H14B 109.5
H14A C14 H14B 109.5
O5 C14 H14C 109.5
H14A C14 H14C 109.5
H14B C14 H14C 109.5
C18 C15 C16 120.5(3)
C18 C15 C2 121.3(3)
C16 C15 C2 117.7(3)
O6 C16 O7 122.7(4)
O6 C16 C15 123.8(4)
O7 C16 C15 113.5(3)
O7 C17 H17A 109.5
O7 C17 H17B 109.5
H17A C17 H17B 109.5
O7 C17 H17C 109.5
H17A C17 H17C 109.5
H17B C17 H17C 109.5
C15 C18 N2 122.5(3)
C15 C18 C19 124.1(3)
N2 C18 C19 113.3(3)
O8 C19 O9 126.2(4)
O8 C19 C18 121.6(4)
O9 C19 C18 112.0(3)
O9 C20 H20A 109.5
O9 C20 H20B 109.5
H20A C20 H20B 109.5
O9 C20 H20C 109.5
H20A C20 H20C 109.5
H20B C20 H20C 109.5
C26 C21 C22 120.8(4)
C26 C21 N2 119.7(4)
C22 C21 N2 119.5(4)
C21 C22 C23 119.1(4)
C21 C22 H22 120.4
C23 C22 H22 120.4
C24 C23 C22 120.3(4)
C24 C23 H23 119.8
C22 C23 H23 119.8
O10 C24 C25 124.7(4)
O10 C24 C23 115.0(4)
C25 C24 C23 120.3(4)
C24 C25 C26 119.7(4)
C24 C25 H25 120.2
C26 C25 H25 120.2
C21 C26 C25 119.8(4)
C21 C26 H26 120.1
C25 C26 H26 120.1
O10 C27 H27A 109.5
O10 C27 H27B 109.5
H27A C27 H27B 109.5
O10 C27 H27C 109.5
H27A C27 H27C 109.5
H27B C27 H27C 109.5
C1 N1 C8 112.1(3)
C1 N1 H1 124.0
C8 N1 H1 124.0
C12 N2 C18 118.8(3)
C12 N2 C21 120.6(3)
C18 N2 C21 120.5(3)
C10 O3 C11 119.2(4)
C13 O5 C14 115.8(5)
C16 O7 C17 119.0(4)
C19 O9 C20 116.0(4)
C24 O10 C27 118.0(5)

loop_
_geom_bond_atom_site_label_1
_geom_bond_atom_site_label_2
_geom_bond_distance
C1 O1 1.228(5)
C1 N1 1.348(5)
C1 C2 1.563(5)
C2 C3 1.518(5)
C2 C15 1.519(5)
C2 C9 1.520(5)
C3 C4 1.382(6)
C3 C8 1.390(5)
C4 C5 1.396(6)
C4 H4 0.9300
C5 C6 1.381(7)
C5 H5 0.9300
C6 C7 1.382(7)
C6 H6 0.9300
C7 C8 1.373(6)
C7 H7 0.9300
C8 N1 1.401(5)
C9 C12 1.355(5)
C9 C10 1.474(6)
C10 O2 1.180(5)
C10 O3 1.320(5)
C11 O3 1.438(6)
C11 H11A 0.9600
C11 H11B 0.9600
C11 H11C 0.9600
C12 N2 1.380(5)
C12 C13 1.515(5)
C13 O4 1.199(6)
C13 O5 1.320(5)
C14 O5 1.456(7)
C14 H14A 0.9600
C14 H14B 0.9600
C14 H14C 0.9600
C15 C18 1.351(5)
C15 C16 1.482(5)
C16 O6 1.201(5)
C16 O7 1.315(5)
C17 O7 1.434(6)
C17 H17A 0.9600
C17 H17B 0.9600
C17 H17C 0.9600
C18 N2 1.383(5)
C18 C19 1.516(5)
C19 O8 1.195(5)
C19 O9 1.326(5)
C20 O9 1.447(6)
C20 H20A 0.9600
C20 H20B 0.9600
C20 H20C 0.9600
C21 C26 1.376(6)
C21 C22 1.378(6)
C21 N2 1.445(4)
C22 C23 1.383(6)
C22 H22 0.9300
C23 C24 1.381(7)
C23 H23 0.9300
C24 O10 1.359(5)
C24 C25 1.373(7)
C25 C26 1.387(6)
C25 H25 0.9300
C26 H26 0.9300
C27 O10 1.439(7)
C27 H27A 0.9600
C27 H27B 0.9600
C27 H27C 0.9600
N1 H1 0.8600

loop_
_geom_hbond_atom_site_label_D
_geom_hbond_atom_site_label_H
_geom_hbond_atom_site_label_A
_geom_hbond_distance_DH
_geom_hbond_distance_HA
_geom_hbond_distance_DA
_geom_hbond_angle_DHA
_geom_hbond_site_symmetry_A
N1 H1 O1 0.86 2.09 2.945(4) 176.7 2_766

loop_
_platon_squeeze_void_nr
_platon_squeeze_void_average_x
_platon_squeeze_void_average_y
_platon_squeeze_void_average_z
_platon_squeeze_void_volume
_platon_squeeze_void_count_electrons
_platon_squeeze_void_content
1 0.000 0.000 0.000 76 8 ' '
